data_4110883
loop_
_publ_author_name
'Jonathan L. Sessler'
'Dustin E. Gross'
'Won-Seob Cho'
'Vincent M. Lynch'
'Franz P. Schmidtchen'
'Gareth W. Bates'
'Mark E. Light'
'Philip A. Gale'

_publ_section_title
;
 Calix[4]pyrrole as a Chloride Anion Receptor: Solvent and Countercation
 Effects
;
_journal_name_full 'Journal of the American Chemical Society'
_journal_page_first 12281
_journal_page_last 12288
_journal_paper_doi 10.1021/ja064012h
_journal_volume 128
_journal_year 2006
_chemical_formula_moiety 'C28 H36 N4, C16 H36 P 1+, Cl 1-, C H2 Cl2'
_chemical_formula_sum 'C45 H74 Cl3 N4 P'
_chemical_formula_weight 808.40
_chemical_name_systematic
; 
 ? 
;
_space_group_IT_number 33
_symmetry_cell_setting orthorhombic
_symmetry_space_group_name_Hall 'P 2c -2n'
_symmetry_space_group_name_H-M 'P n a 21'
_atom_sites_solution_hydrogens geom
_atom_sites_solution_primary direct
_atom_sites_solution_secondary difmap
_audit_creation_method SHELXL-97
_cell_angle_alpha 90.00
_cell_angle_beta 90.00
_cell_angle_gamma 90.00
_cell_formula_units_Z 4
_cell_length_a 21.1602(3)
_cell_length_b 19.9577(3)
_cell_length_c 10.9419(2)
_cell_measurement_reflns_used 5725
_cell_measurement_temperature 153(2)
_cell_measurement_theta_max 27.5
_cell_measurement_theta_min 1
_cell_volume 4620.86(13)
_computing_cell_refinement 'Collect software, Nonius B.V. 1998'
_computing_data_collection 'Collect software, Nonius B.V. 1998'
_computing_data_reduction
;
DENZO and Scalepack (Otwinoski and Minor, 1997)
;
_computing_molecular_graphics 'XP SHELXTL/PC, Siemens Analytical'
_computing_structure_refinement 'XL SHELXTL/PC, Siemens Analytical'
_computing_structure_solution
;

SIR97 - Altomare A., Burla M.C., Camalli M., Cascarano G.L., Giacovazzo C., 
Guagliardi A., Moliterni A.G.G., Polidori G.,Spagna R.
;
_diffrn_ambient_temperature 153(2)
_diffrn_measured_fraction_theta_full 0.999
_diffrn_measured_fraction_theta_max 0.999
_diffrn_measurement_device_type 'Nonius Kappa CCD'
_diffrn_measurement_method \w-scans
_diffrn_radiation_monochromator graphite
_diffrn_radiation_source 'fine-focus sealed tube'
_diffrn_radiation_type MoK\a
_diffrn_radiation_wavelength 0.71073
_diffrn_reflns_av_R_equivalents 0.0307
_diffrn_reflns_av_sigmaI/netI 0.0416
_diffrn_reflns_limit_h_max 27
_diffrn_reflns_limit_h_min -27
_diffrn_reflns_limit_k_max 25
_diffrn_reflns_limit_k_min -25
_diffrn_reflns_limit_l_max 14
_diffrn_reflns_limit_l_min -14
_diffrn_reflns_number 10323
_diffrn_reflns_theta_full 27.48
_diffrn_reflns_theta_max 27.48
_diffrn_reflns_theta_min 2.12
_exptl_absorpt_coefficient_mu 0.267
_exptl_absorpt_correction_type none
_exptl_crystal_colour colorless
_exptl_crystal_density_diffrn 1.162
_exptl_crystal_description prisms
_exptl_crystal_F_000 1752
_exptl_crystal_size_max 0.30
_exptl_crystal_size_mid 0.20
_exptl_crystal_size_min 0.20
_refine_diff_density_max 0.528
_refine_diff_density_min -0.528
_refine_diff_density_rms 0.054
_refine_ls_abs_structure_details 'Flack H D (1983), Acta Cryst. A39, 876-881'
_refine_ls_extinction_coef 0.0019(4)
_refine_ls_extinction_expression Fc^*^=kFc[1+0.001xFc^2^\l^3^/sin(2\q)]^-1/4^
_refine_ls_extinction_method SHELXL
_refine_ls_goodness_of_fit_ref 1.072
_refine_ls_hydrogen_treatment mixed
_refine_ls_matrix_type full
_refine_ls_number_parameters 507
_refine_ls_number_reflns 5584
_refine_ls_number_restraints 1
_refine_ls_restrained_S_all 1.072
_refine_ls_R_factor_all 0.0595
_refine_ls_R_factor_gt 0.0453
_refine_ls_shift/su_max 0.037
_refine_ls_shift/su_mean 0.001
_refine_ls_structure_factor_coef Fsqd
_refine_ls_weighting_details 'calc w=1/[\s^2^(Fo^2^)+(0.0455P)^2^+2.2091P] where P=(Fo^2^+2Fc^2^)/3'
_refine_ls_weighting_scheme calc
_refine_ls_wR_factor_gt 0.1027
_refine_ls_wR_factor_ref 0.1104
_reflns_number_gt 4685
_reflns_number_total 5584
_reflns_threshold_expression >2sigma(I)
_cod_data_source_file ja064012hsi20060606_072325.cif
_cod_data_source_block pcalix
_cod_database_code 4110883

loop_
_symmetry_equiv_pos_as_xyz
'x, y, z'
'-x, -y, z+1/2'
'-x+1/2, y+1/2, z+1/2'
'x+1/2, -y+1/2, z'

loop_
_atom_site_label
_atom_site_type_symbol
_atom_site_fract_x
_atom_site_fract_y
_atom_site_fract_z
_atom_site_U_iso_or_equiv
_atom_site_adp_type
_atom_site_occupancy
_atom_site_symmetry_multiplicity
_atom_site_calc_flag
_atom_site_refinement_flags
Cl1 Cl 0.13150(3) 0.27244(4) 0.14074(7) 0.02591(17) Uani 1 1 d .
N1 N 0.16722(12) 0.14975(13) 0.3358(3) 0.0244(6) Uani 1 1 d .
N2 N 0.27217(12) 0.26710(12) 0.2745(3) 0.0235(6) Uani 1 1 d .
N3 N 0.16429(12) 0.38515(13) 0.3512(3) 0.0242(6) Uani 1 1 d .
N4 N 0.06002(13) 0.26712(13) 0.4084(3) 0.0243(6) Uani 1 1 d .
C1 C 0.12498(14) 0.12089(15) 0.4152(3) 0.0245(7) Uani 1 1 d .
C2 C 0.15718(15) 0.07206(15) 0.4781(3) 0.0282(7) Uani 1 1 d .
H2A H 0.1403 0.0441 0.5403 0.034 Uiso 1 1 calc R
C3 C 0.22028(14) 0.07084(15) 0.4334(3) 0.0275(7) Uani 1 1 d .
H3A H 0.2529 0.0416 0.4599 0.033 Uiso 1 1 calc R
C4 C 0.22562(14) 0.11924(15) 0.3454(3) 0.0232(6) Uani 1 1 d .
C5 C 0.28113(14) 0.14052(15) 0.2669(3) 0.0243(7) Uani 1 1 d .
C6 C 0.30513(13) 0.20949(15) 0.3017(3) 0.0229(6) Uani 1 1 d .
C7 C 0.35907(13) 0.22891(16) 0.3629(3) 0.0246(7) Uani 1 1 d .
H7A H 0.3913 0.2001 0.3928 0.029 Uiso 1 1 calc R
C8 C 0.35759(14) 0.29965(16) 0.3730(3) 0.0271(7) Uani 1 1 d .
H8A H 0.3887 0.3266 0.4117 0.032 Uiso 1 1 calc R
C9 C 0.30350(13) 0.32272(15) 0.3172(3) 0.0243(6) Uani 1 1 d .
C10 C 0.28014(14) 0.39369(16) 0.2947(3) 0.0280(7) Uani 1 1 d .
C11 C 0.22358(14) 0.41104(15) 0.3732(3) 0.0262(7) Uani 1 1 d .
C12 C 0.21732(15) 0.45399(16) 0.4700(3) 0.0313(7) Uani 1 1 d .
H12A H 0.2504 0.4792 0.5064 0.038 Uiso 1 1 calc R
C13 C 0.15279(15) 0.45432(16) 0.5066(3) 0.0305(7) Uani 1 1 d .
H13C H 0.1352 0.4797 0.5717 0.037 Uiso 1 1 calc R
C14 C 0.12069(14) 0.41166(15) 0.4314(3) 0.0242(7) Uani 1 1 d .
C15 C 0.05094(14) 0.39391(15) 0.4256(3) 0.0260(7) Uani 1 1 d .
C16 C 0.03842(13) 0.32279(15) 0.4695(3) 0.0242(6) Uani 1 1 d .
C17 C 0.00647(14) 0.29996(16) 0.5701(3) 0.0276(7) Uani 1 1 d .
H17A H -0.0138 0.3270 0.6298 0.033 Uiso 1 1 calc R
C18 C 0.00897(15) 0.22862(16) 0.5694(3) 0.0295(7) Uani 1 1 d .
H18A H -0.0093 0.1996 0.6285 0.035 Uiso 1 1 calc R
C19 C 0.04254(13) 0.20936(16) 0.4678(3) 0.0255(7) Uani 1 1 d .
C20 C 0.05490(14) 0.13984(16) 0.4163(3) 0.0270(7) Uani 1 1 d .
C21 C 0.33465(15) 0.08934(16) 0.2828(3) 0.0325(8) Uani 1 1 d .
H21A H 0.3492 0.0899 0.3678 0.049 Uiso 1 1 calc R
H21B H 0.3698 0.1010 0.2285 0.049 Uiso 1 1 calc R
H21C H 0.3191 0.0445 0.2623 0.049 Uiso 1 1 calc R
C22 C 0.26141(15) 0.13986(17) 0.1308(3) 0.0303(7) Uani 1 1 d .
H22A H 0.2453 0.0954 0.1092 0.045 Uiso 1 1 calc R
H22B H 0.2981 0.1505 0.0797 0.045 Uiso 1 1 calc R
H22C H 0.2283 0.1733 0.1172 0.045 Uiso 1 1 calc R
C23 C 0.26330(17) 0.40190(18) 0.1573(3) 0.0359(8) Uani 1 1 d .
H23A H 0.2307 0.3693 0.1349 0.054 Uiso 1 1 calc R
H23B H 0.3011 0.3942 0.1076 0.054 Uiso 1 1 calc R
H23C H 0.2475 0.4474 0.1427 0.054 Uiso 1 1 calc R
C24 C 0.33411(16) 0.44247(17) 0.3240(4) 0.0409(9) Uani 1 1 d .
H24A H 0.3204 0.4884 0.3070 0.061 Uiso 1 1 calc R
H24B H 0.3709 0.4317 0.2732 0.061 Uiso 1 1 calc R
H24C H 0.3456 0.4384 0.4104 0.061 Uiso 1 1 calc R
C25 C 0.02679(15) 0.40227(17) 0.2932(3) 0.0311(7) Uani 1 1 d .
H25A H 0.0493 0.3710 0.2395 0.047 Uiso 1 1 calc R
H25B H 0.0344 0.4483 0.2659 0.047 Uiso 1 1 calc R
H25C H -0.0186 0.3928 0.2904 0.047 Uiso 1 1 calc R
C26 C 0.01439(16) 0.44278(17) 0.5074(4) 0.0344(8) Uani 1 1 d .
H26A H -0.0308 0.4319 0.5046 0.052 Uiso 1 1 calc R
H26B H 0.0209 0.4887 0.4781 0.052 Uiso 1 1 calc R
H26C H 0.0297 0.4390 0.5916 0.052 Uiso 1 1 calc R
C27 C 0.02871(15) 0.13581(17) 0.2850(3) 0.0336(8) Uani 1 1 d .
H27A H -0.0159 0.1489 0.2849 0.050 Uiso 1 1 calc R
H27B H 0.0328 0.0898 0.2546 0.050 Uiso 1 1 calc R
H27C H 0.0527 0.1662 0.2320 0.050 Uiso 1 1 calc R
C28 C 0.01992(16) 0.08864(17) 0.4965(4) 0.0383(9) Uani 1 1 d .
H28A H 0.0363 0.0908 0.5802 0.057 Uiso 1 1 calc R
H28B H 0.0265 0.0435 0.4637 0.057 Uiso 1 1 calc R
H28C H -0.0254 0.0989 0.4968 0.057 Uiso 1 1 calc R
P1A P 0.22553(4) 0.25473(4) 0.74099(8) 0.02311(17) Uani 1 1 d .
C1A C 0.19038(16) 0.20220(16) 0.8572(3) 0.0292(7) Uani 1 1 d .
H1AA H 0.2237 0.1728 0.8915 0.035 Uiso 1 1 calc R
H1AB H 0.1749 0.2312 0.9242 0.035 Uiso 1 1 calc R
C2A C 0.13547(16) 0.15807(17) 0.8135(4) 0.0332(8) Uani 1 1 d .
H2AA H 0.1028 0.1865 0.7746 0.040 Uiso 1 1 calc R
H2AB H 0.1510 0.1258 0.7517 0.040 Uiso 1 1 calc R
C3A C 0.1067(2) 0.1202(2) 0.9202(4) 0.0455(10) Uani 1 1 d .
H3AA H 0.0937 0.1525 0.9841 0.055 Uiso 1 1 calc R
H3AB H 0.1389 0.0901 0.9559 0.055 Uiso 1 1 calc R
C4A C 0.0495(2) 0.0789(2) 0.8816(5) 0.0596(13) Uani 1 1 d .
H4A1 H 0.0171 0.1086 0.8471 0.089 Uiso 1 1 calc R
H4A2 H 0.0322 0.0555 0.9529 0.089 Uiso 1 1 calc R
H4A3 H 0.0623 0.0460 0.8198 0.089 Uiso 1 1 calc R
C5A C 0.25667(15) 0.20650(16) 0.6157(3) 0.0286(7) Uani 1 1 d .
H5AA H 0.2233 0.1754 0.5877 0.034 Uiso 1 1 calc R
H5AB H 0.2657 0.2376 0.5474 0.034 Uiso 1 1 calc R
C6A C 0.31686(15) 0.16530(16) 0.6410(4) 0.0313(7) Uani 1 1 d .
H6AA H 0.3315 0.1460 0.5627 0.038 Uiso 1 1 calc R
H6AB H 0.3501 0.1963 0.6700 0.038 Uiso 1 1 calc R
C7A C 0.31077(16) 0.10863(17) 0.7334(4) 0.0372(8) Uani 1 1 d .
H7AA H 0.3076 0.1277 0.8167 0.045 Uiso 1 1 calc R
H7AB H 0.2715 0.0832 0.7169 0.045 Uiso 1 1 calc R
C8A C 0.36683(18) 0.06157(18) 0.7277(4) 0.0432(9) Uani 1 1 d .
H8A1 H 0.3694 0.0416 0.6460 0.065 Uiso 1 1 calc R
H8A2 H 0.3617 0.0260 0.7887 0.065 Uiso 1 1 calc R
H8A3 H 0.4057 0.0866 0.7446 0.065 Uiso 1 1 calc R
C9A C 0.28922(16) 0.30121(17) 0.8083(3) 0.0329(8) Uani 1 1 d .
H9AA H 0.2746 0.3211 0.8862 0.039 Uiso 1 1 calc R
H9AB H 0.3243 0.2701 0.8272 0.039 Uiso 1 1 calc R
C10A C 0.31415(18) 0.35781(19) 0.7244(4) 0.0428(9) Uani 1 1 d .
H10A H 0.3346 0.3374 0.6521 0.051 Uiso 1 1 calc R
H10B H 0.2778 0.3846 0.6951 0.051 Uiso 1 1 calc R
C11A C 0.3601(3) 0.4033(2) 0.7849(5) 0.0691(15) Uani 1 1 d .
H11A H 0.3985 0.3774 0.8056 0.083 Uiso 1 1 calc R
H11B H 0.3414 0.4196 0.8623 0.083 Uiso 1 1 calc R
C12A C 0.3788(2) 0.46253(19) 0.7089(4) 0.0499(11) Uani 1 1 d .
H12B H 0.3900 0.4475 0.6264 0.075 Uiso 1 1 calc R
H12C H 0.4153 0.4847 0.7464 0.075 Uiso 1 1 calc R
H12D H 0.3434 0.4941 0.7042 0.075 Uiso 1 1 calc R
C13A C 0.16494(16) 0.30776(17) 0.6791(3) 0.0304(7) Uani 1 1 d .
H13A H 0.1853 0.3424 0.6276 0.036 Uiso 1 1 calc R
H13B H 0.1377 0.2803 0.6251 0.036 Uiso 1 1 calc R
C14A C 0.12246(16) 0.34326(17) 0.7736(4) 0.0366(8) Uani 1 1 d .
H14A H 0.0888 0.3674 0.7287 0.044 Uiso 1 1 calc R
H14B H 0.1016 0.3084 0.8239 0.044 Uiso 1 1 calc R
C15A C 0.15384(18) 0.39191(18) 0.8580(4) 0.0402(9) Uani 1 1 d .
H15A H 0.1804 0.4230 0.8097 0.048 Uiso 1 1 calc R
H15B H 0.1818 0.3672 0.9148 0.048 Uiso 1 1 calc R
C16A C 0.1058(2) 0.4324(2) 0.9319(5) 0.0530(11) Uani 1 1 d .
H16A H 0.0786 0.4577 0.8760 0.079 Uiso 1 1 calc R
H16B H 0.1281 0.4635 0.9860 0.079 Uiso 1 1 calc R
H16C H 0.0799 0.4018 0.9810 0.079 Uiso 1 1 calc R
C1B C -0.0433(2) 0.2732(2) 0.0831(5) 0.0575(12) Uani 1 1 d .
H1BA H 0.0031 0.2714 0.0941 0.069 Uiso 1 1 calc R
H1BB H -0.0627 0.2787 0.1648 0.069 Uiso 1 1 calc R
Cl1B Cl -0.06255(7) 0.34341(9) -0.00825(16) 0.0902(5) Uani 1 1 d .
Cl2B Cl -0.06890(9) 0.19780(9) 0.0199(2) 0.1139(7) Uani 1 1 d .
H2N H 0.2398(18) 0.2698(17) 0.234(4) 0.032(10) Uiso 1 1 d .
H3N H 0.1570(17) 0.3567(18) 0.299(4) 0.030(10) Uiso 1 1 d .
H1N H 0.1558(19) 0.177(2) 0.285(5) 0.049(13) Uiso 1 1 d .
H4N H 0.0769(19) 0.2712(19) 0.349(4) 0.038(12) Uiso 1 1 d .

loop_
_atom_site_aniso_label
_atom_site_aniso_U_11
_atom_site_aniso_U_22
_atom_site_aniso_U_33
_atom_site_aniso_U_23
_atom_site_aniso_U_13
_atom_site_aniso_U_12
Cl1 0.0251(3) 0.0316(4) 0.0211(3) -0.0029(3) -0.0019(3) 0.0023(3)
N1 0.0215(13) 0.0235(13) 0.0281(15) 0.0016(12) 0.0009(11) 0.0032(11)
N2 0.0166(12) 0.0258(13) 0.0279(15) 0.0004(10) -0.0033(11) 0.0010(10)
N3 0.0241(13) 0.0241(13) 0.0243(14) -0.0050(12) -0.0025(11) 0.0002(11)
N4 0.0232(13) 0.0271(14) 0.0226(15) 0.0002(12) 0.0038(12) -0.0002(11)
C1 0.0247(15) 0.0213(15) 0.0275(17) -0.0037(13) 0.0006(13) -0.0033(12)
C2 0.0330(16) 0.0228(15) 0.0289(17) 0.0030(14) -0.0023(15) -0.0029(13)
C3 0.0257(15) 0.0225(15) 0.0343(19) -0.0001(14) -0.0070(14) 0.0013(12)
C4 0.0227(14) 0.0225(14) 0.0243(16) -0.0037(13) -0.0045(13) 0.0016(12)
C5 0.0226(14) 0.0278(15) 0.0224(17) -0.0030(12) -0.0013(12) 0.0053(12)
C6 0.0194(14) 0.0270(15) 0.0221(16) 0.0030(13) 0.0030(12) 0.0040(12)
C7 0.0167(13) 0.0357(17) 0.0214(15) 0.0003(14) -0.0008(12) 0.0033(12)
C8 0.0191(14) 0.0352(17) 0.0269(17) 0.0007(15) -0.0011(13) -0.0048(13)
C9 0.0195(14) 0.0288(15) 0.0247(16) 0.0014(13) 0.0010(13) -0.0028(12)
C10 0.0251(15) 0.0237(15) 0.0351(18) 0.0038(14) -0.0031(14) -0.0035(13)
C11 0.0257(15) 0.0202(14) 0.0327(18) 0.0026(14) -0.0058(14) -0.0012(12)
C12 0.0313(17) 0.0257(16) 0.0367(19) -0.0029(15) -0.0109(15) -0.0033(13)
C13 0.0339(17) 0.0254(16) 0.0320(18) -0.0055(14) -0.0071(15) 0.0041(13)
C14 0.0280(15) 0.0210(14) 0.0235(16) 0.0014(13) -0.0044(13) 0.0039(12)
C15 0.0255(15) 0.0243(15) 0.0282(17) -0.0020(14) -0.0019(13) 0.0040(13)
C16 0.0206(14) 0.0286(15) 0.0234(16) -0.0008(13) -0.0010(13) 0.0056(12)
C17 0.0216(15) 0.0336(17) 0.0278(17) -0.0050(14) 0.0029(13) 0.0070(13)
C18 0.0241(15) 0.0361(18) 0.0283(18) 0.0017(15) 0.0051(14) -0.0066(13)
C19 0.0190(14) 0.0281(15) 0.0293(17) -0.0018(14) -0.0006(13) -0.0031(12)
C20 0.0230(15) 0.0262(16) 0.0318(18) -0.0002(14) 0.0006(14) -0.0026(13)
C21 0.0300(17) 0.0331(17) 0.0345(19) -0.0024(15) -0.0013(15) 0.0081(14)
C22 0.0299(16) 0.0344(17) 0.0266(17) -0.0082(15) -0.0034(15) 0.0069(14)
C23 0.0373(19) 0.0310(17) 0.039(2) 0.0087(16) 0.0028(17) 0.0002(15)
C24 0.0294(17) 0.0307(18) 0.063(3) 0.0023(18) -0.0032(18) -0.0070(14)
C25 0.0237(15) 0.0356(17) 0.0340(18) 0.0021(15) -0.0045(14) 0.0039(14)
C26 0.0332(17) 0.0304(17) 0.040(2) -0.0025(16) 0.0017(16) 0.0102(14)
C27 0.0265(16) 0.0351(18) 0.039(2) -0.0096(16) -0.0052(15) -0.0016(14)
C28 0.0291(17) 0.0303(17) 0.056(2) 0.0051(18) 0.0032(18) -0.0077(14)
P1A 0.0243(4) 0.0269(4) 0.0182(4) -0.0007(4) -0.0013(3) 0.0003(3)
C1A 0.0344(17) 0.0299(16) 0.0233(16) -0.0005(14) 0.0020(14) 0.0022(14)
C2A 0.0336(17) 0.0291(16) 0.037(2) -0.0038(15) 0.0055(16) -0.0034(14)
C3A 0.057(2) 0.037(2) 0.043(2) -0.0045(18) 0.006(2) -0.0104(18)
C4A 0.051(2) 0.048(2) 0.080(4) -0.004(3) 0.016(3) -0.017(2)
C5A 0.0334(16) 0.0313(16) 0.0210(17) -0.0010(13) -0.0001(13) 0.0014(14)
C6A 0.0368(17) 0.0282(16) 0.0290(17) 0.0016(16) 0.0056(16) 0.0012(14)
C7A 0.0394(19) 0.0368(18) 0.036(2) 0.0070(17) 0.0103(17) 0.0078(15)
C8A 0.052(2) 0.0370(19) 0.040(2) 0.0092(18) 0.0125(19) 0.0135(16)
C9A 0.0325(17) 0.0334(17) 0.033(2) -0.0049(16) -0.0014(15) -0.0006(14)
C10A 0.046(2) 0.045(2) 0.037(2) -0.0041(18) 0.0028(18) -0.0147(17)
C11A 0.093(4) 0.056(3) 0.058(3) 0.006(2) -0.023(3) -0.031(3)
C12A 0.061(3) 0.041(2) 0.048(3) -0.0086(19) 0.003(2) -0.0189(19)
C13A 0.0338(17) 0.0295(16) 0.0278(18) -0.0034(14) -0.0055(14) 0.0035(14)
C14A 0.0359(18) 0.0329(17) 0.041(2) -0.0018(16) 0.0013(16) 0.0086(15)
C15A 0.045(2) 0.0336(19) 0.042(2) -0.0061(18) 0.0030(18) 0.0032(16)
C16A 0.053(2) 0.043(2) 0.062(3) -0.017(2) 0.011(2) 0.0082(19)
C1B 0.040(2) 0.087(3) 0.046(3) -0.013(3) -0.006(2) 0.005(2)
Cl1B 0.0652(8) 0.1214(13) 0.0840(11) 0.0333(10) 0.0003(8) 0.0056(8)
Cl2B 0.1175(13) 0.1066(12) 0.1176(15) -0.0443(12) -0.0657(12) 0.0143(10)

loop_
_atom_type_symbol
_atom_type_description
_atom_type_scat_dispersion_real
_atom_type_scat_dispersion_imag
_atom_type_scat_source
C C 0.0033 0.0016 'International Tables Vol C Tables 4.2.6.8 and 6.1.1.4'
H H 0.0000 0.0000 'International Tables Vol C Tables 4.2.6.8 and 6.1.1.4'
N N 0.0061 0.0033 'International Tables Vol C Tables 4.2.6.8 and 6.1.1.4'
P P 0.1023 0.0942 'International Tables Vol C Tables 4.2.6.8 and 6.1.1.4'
Cl Cl 0.1484 0.1585 'International Tables Vol C Tables 4.2.6.8 and 6.1.1.4'

loop_
_geom_angle_atom_site_label_1
_geom_angle_atom_site_label_2
_geom_angle_atom_site_label_3
_geom_angle
C1 N1 C4 110.4(3)
C1 N1 H1N 121(3)
C4 N1 H1N 128(3)
C9 N2 C6 110.9(3)
C9 N2 H2N 122(2)
C6 N2 H2N 127(2)
C11 N3 C14 110.7(3)
C11 N3 H3N 123(3)
C14 N3 H3N 126(3)
C19 N4 C16 111.0(3)
C19 N4 H4N 129(3)
C16 N4 H4N 120(3)
C2 C1 N1 107.0(3)
C2 C1 C20 130.7(3)
N1 C1 C20 122.2(3)
C1 C2 C3 107.8(3)
C1 C2 H2A 126.1
C3 C2 H2A 126.1
C4 C3 C2 107.9(3)
C4 C3 H3A 126.0
C2 C3 H3A 126.0
C3 C4 N1 106.9(3)
C3 C4 C5 131.3(3)
N1 C4 C5 121.8(3)
C6 C5 C4 111.8(2)
C6 C5 C21 109.2(2)
C4 C5 C21 108.7(3)
C6 C5 C22 109.9(3)
C4 C5 C22 109.5(3)
C21 C5 C22 107.6(3)
N2 C6 C7 106.8(3)
N2 C6 C5 122.3(3)
C7 C6 C5 130.9(3)
C6 C7 C8 107.4(3)
C6 C7 H7A 126.3
C8 C7 H7A 126.3
C9 C8 C7 108.5(3)
C9 C8 H8A 125.8
C7 C8 H8A 125.8
N2 C9 C8 106.4(3)
N2 C9 C10 122.7(3)
C8 C9 C10 130.8(3)
C11 C10 C9 112.2(3)
C11 C10 C24 108.9(3)
C9 C10 C24 108.4(3)
C11 C10 C23 110.1(3)
C9 C10 C23 109.3(3)
C24 C10 C23 107.8(3)
C12 C11 N3 106.4(3)
C12 C11 C10 131.2(3)
N3 C11 C10 122.3(3)
C11 C12 C13 108.3(3)
C11 C12 H12A 125.9
C13 C12 H12A 125.9
C14 C13 C12 107.7(3)
C14 C13 H13C 126.1
C12 C13 H13C 126.1
C13 C14 N3 106.9(3)
C13 C14 C15 130.8(3)
N3 C14 C15 122.3(3)
C14 C15 C16 111.9(2)
C14 C15 C26 108.5(3)
C16 C15 C26 108.8(3)
C14 C15 C25 109.6(3)
C16 C15 C25 109.8(3)
C26 C15 C25 108.2(3)
C17 C16 N4 106.6(3)
C17 C16 C15 130.5(3)
N4 C16 C15 122.8(3)
C16 C17 C18 108.0(3)
C16 C17 H17A 126.0
C18 C17 H17A 126.0
C19 C18 C17 107.7(3)
C19 C18 H18A 126.2
C17 C18 H18A 126.2
C18 C19 N4 106.7(3)
C18 C19 C20 130.1(3)
N4 C19 C20 123.0(3)
C19 C20 C1 113.3(2)
C19 C20 C28 108.2(3)
C1 C20 C28 107.9(3)
C19 C20 C27 109.3(3)
C1 C20 C27 109.1(3)
C28 C20 C27 108.9(3)
C5 C21 H21A 109.5
C5 C21 H21B 109.5
H21A C21 H21B 109.5
C5 C21 H21C 109.5
H21A C21 H21C 109.5
H21B C21 H21C 109.5
C5 C22 H22A 109.5
C5 C22 H22B 109.5
H22A C22 H22B 109.5
C5 C22 H22C 109.5
H22A C22 H22C 109.5
H22B C22 H22C 109.5
C10 C23 H23A 109.5
C10 C23 H23B 109.5
H23A C23 H23B 109.5
C10 C23 H23C 109.5
H23A C23 H23C 109.5
H23B C23 H23C 109.5
C10 C24 H24A 109.5
C10 C24 H24B 109.5
H24A C24 H24B 109.5
C10 C24 H24C 109.5
H24A C24 H24C 109.5
H24B C24 H24C 109.5
C15 C25 H25A 109.5
C15 C25 H25B 109.5
H25A C25 H25B 109.5
C15 C25 H25C 109.5
H25A C25 H25C 109.5
H25B C25 H25C 109.5
C15 C26 H26A 109.5
C15 C26 H26B 109.5
H26A C26 H26B 109.5
C15 C26 H26C 109.5
H26A C26 H26C 109.5
H26B C26 H26C 109.5
C20 C27 H27A 109.5
C20 C27 H27B 109.5
H27A C27 H27B 109.5
C20 C27 H27C 109.5
H27A C27 H27C 109.5
H27B C27 H27C 109.5
C20 C28 H28A 109.5
C20 C28 H28B 109.5
H28A C28 H28B 109.5
C20 C28 H28C 109.5
H28A C28 H28C 109.5
H28B C28 H28C 109.5
C9A P1A C13A 112.73(16)
C9A P1A C5A 108.30(16)
C13A P1A C5A 106.83(15)
C9A P1A C1A 108.67(17)
C13A P1A C1A 108.26(16)
C5A P1A C1A 112.10(15)
C2A C1A P1A 115.1(3)
C2A C1A H1AA 108.5
P1A C1A H1AA 108.5
C2A C1A H1AB 108.5
P1A C1A H1AB 108.5
H1AA C1A H1AB 107.5
C3A C2A C1A 110.5(3)
C3A C2A H2AA 109.6
C1A C2A H2AA 109.6
C3A C2A H2AB 109.6
C1A C2A H2AB 109.6
H2AA C2A H2AB 108.1
C2A C3A C4A 112.0(4)
C2A C3A H3AA 109.2
C4A C3A H3AA 109.2
C2A C3A H3AB 109.2
C4A C3A H3AB 109.2
H3AA C3A H3AB 107.9
C3A C4A H4A1 109.5
C3A C4A H4A2 109.5
H4A1 C4A H4A2 109.5
C3A C4A H4A3 109.5
H4A1 C4A H4A3 109.5
H4A2 C4A H4A3 109.5
C6A C5A P1A 116.8(2)
C6A C5A H5AA 108.1
P1A C5A H5AA 108.1
C6A C5A H5AB 108.1
P1A C5A H5AB 108.1
H5AA C5A H5AB 107.3
C7A C6A C5A 116.5(3)
C7A C6A H6AA 108.2
C5A C6A H6AA 108.2
C7A C6A H6AB 108.2
C5A C6A H6AB 108.2
H6AA C6A H6AB 107.3
C8A C7A C6A 111.5(3)
C8A C7A H7AA 109.3
C6A C7A H7AA 109.3
C8A C7A H7AB 109.3
C6A C7A H7AB 109.3
H7AA C7A H7AB 108.0
C7A C8A H8A1 109.5
C7A C8A H8A2 109.5
H8A1 C8A H8A2 109.5
C7A C8A H8A3 109.5
H8A1 C8A H8A3 109.5
H8A2 C8A H8A3 109.5
C10A C9A P1A 112.9(3)
C10A C9A H9AA 109.0
P1A C9A H9AA 109.0
C10A C9A H9AB 109.0
P1A C9A H9AB 109.0
H9AA C9A H9AB 107.8
C11A C10A C9A 113.9(4)
C11A C10A H10A 108.8
C9A C10A H10A 108.8
C11A C10A H10B 108.8
C9A C10A H10B 108.8
H10A C10A H10B 107.7
C10A C11A C12A 114.1(4)
C10A C11A H11A 108.7
C12A C11A H11A 108.7
C10A C11A H11B 108.7
C12A C11A H11B 108.7
H11A C11A H11B 107.6
C11A C12A H12B 109.5
C11A C12A H12C 109.5
H12B C12A H12C 109.5
C11A C12A H12D 109.5
H12B C12A H12D 109.5
H12C C12A H12D 109.5
C14A C13A P1A 115.7(2)
C14A C13A H13A 108.3
P1A C13A H13A 108.3
C14A C13A H13B 108.3
P1A C13A H13B 108.3
H13A C13A H13B 107.4
C15A C14A C13A 117.0(3)
C15A C14A H14A 108.1
C13A C14A H14A 108.1
C15A C14A H14B 108.1
C13A C14A H14B 108.1
H14A C14A H14B 107.3
C14A C15A C16A 112.0(3)
C14A C15A H15A 109.2
C16A C15A H15A 109.2
C14A C15A H15B 109.2
C16A C15A H15B 109.2
H15A C15A H15B 107.9
C15A C16A H16A 109.5
C15A C16A H16B 109.5
H16A C16A H16B 109.5
C15A C16A H16C 109.5
H16A C16A H16C 109.5
H16B C16A H16C 109.5
Cl2B C1B Cl1B 112.8(3)
Cl2B C1B H1BA 109.0
Cl1B C1B H1BA 109.0
Cl2B C1B H1BB 109.0
Cl1B C1B H1BB 109.0
H1BA C1B H1BB 107.8

loop_
_geom_bond_atom_site_label_1
_geom_bond_atom_site_label_2
_geom_bond_distance
N1 C1 1.373(4)
N1 C4 1.382(4)
N1 H1N 0.82(5)
N2 C9 1.375(4)
N2 C6 1.377(4)
N2 H2N 0.81(4)
N3 C11 1.378(4)
N3 C14 1.379(4)
N3 H3N 0.82(4)
N4 C19 1.374(4)
N4 C16 1.375(4)
N4 H4N 0.75(5)
C1 C2 1.374(4)
C1 C20 1.531(4)
C2 C3 1.422(4)
C2 H2A 0.9500
C3 C4 1.368(5)
C3 H3A 0.9500
C4 C5 1.516(4)
C5 C6 1.516(4)
C5 C21 1.535(4)
C5 C22 1.546(5)
C6 C7 1.379(4)
C7 C8 1.417(5)
C7 H7A 0.9500
C8 C9 1.376(4)
C8 H8A 0.9500
C9 C10 1.520(4)
C10 C11 1.514(5)
C10 C24 1.534(4)
C10 C23 1.554(5)
C11 C12 1.368(5)
C12 C13 1.423(5)
C12 H12A 0.9500
C13 C14 1.365(4)
C13 H13C 0.9500
C14 C15 1.519(4)
C15 C16 1.522(4)
C15 C26 1.533(4)
C15 C25 1.545(5)
C16 C17 1.369(5)
C17 C18 1.425(5)
C17 H17A 0.9500
C18 C19 1.374(5)
C18 H18A 0.9500
C19 C20 1.520(4)
C20 C28 1.537(5)
C20 C27 1.543(5)
C21 H21A 0.9800
C21 H21B 0.9800
C21 H21C 0.9800
C22 H22A 0.9800
C22 H22B 0.9800
C22 H22C 0.9800
C23 H23A 0.9800
C23 H23B 0.9800
C23 H23C 0.9800
C24 H24A 0.9800
C24 H24B 0.9800
C24 H24C 0.9800
C25 H25A 0.9800
C25 H25B 0.9800
C25 H25C 0.9800
C26 H26A 0.9800
C26 H26B 0.9800
C26 H26C 0.9800
C27 H27A 0.9800
C27 H27B 0.9800
C27 H27C 0.9800
C28 H28A 0.9800
C28 H28B 0.9800
C28 H28C 0.9800
P1A C9A 1.794(3)
P1A C13A 1.795(3)
P1A C5A 1.800(3)
P1A C1A 1.808(3)
C1A C2A 1.534(5)
C1A H1AA 0.9900
C1A H1AB 0.9900
C2A C3A 1.519(5)
C2A H2AA 0.9900
C2A H2AB 0.9900
C3A C4A 1.524(6)
C3A H3AA 0.9900
C3A H3AB 0.9900
C4A H4A1 0.9800
C4A H4A2 0.9800
C4A H4A3 0.9800
C5A C6A 1.541(4)
C5A H5AA 0.9900
C5A H5AB 0.9900
C6A C7A 1.523(5)
C6A H6AA 0.9900
C6A H6AB 0.9900
C7A C8A 1.514(5)
C7A H7AA 0.9900
C7A H7AB 0.9900
C8A H8A1 0.9800
C8A H8A2 0.9800
C8A H8A3 0.9800
C9A C10A 1.548(5)
C9A H9AA 0.9900
C9A H9AB 0.9900
C10A C11A 1.485(6)
C10A H10A 0.9900
C10A H10B 0.9900
C11A C12A 1.499(6)
C11A H11A 0.9900
C11A H11B 0.9900
C12A H12B 0.9800
C12A H12C 0.9800
C12A H12D 0.9800
C13A C14A 1.542(5)
C13A H13A 0.9900
C13A H13B 0.9900
C14A C15A 1.496(5)
C14A H14A 0.9900
C14A H14B 0.9900
C15A C16A 1.529(5)
C15A H15A 0.9900
C15A H15B 0.9900
C16A H16A 0.9800
C16A H16B 0.9800
C16A H16C 0.9800
C1B Cl2B 1.742(5)
C1B Cl1B 1.770(5)
C1B H1BA 0.9900
C1B H1BB 0.9900

loop_
_geom_hbond_atom_site_label_D
_geom_hbond_atom_site_label_H
_geom_hbond_atom_site_label_A
_geom_hbond_distance_DH
_geom_hbond_distance_HA
_geom_hbond_distance_DA
_geom_hbond_angle_DHA
N1 H1N Cl1 0.82(5) 2.52(5) 3.335(3) 173(4)
N2 H2N Cl1 0.81(4) 2.51(4) 3.319(3) 171(4)
N3 H3N Cl1 0.82(4) 2.47(4) 3.293(3) 178(3)
N4 H4N Cl1 0.75(5) 2.56(5) 3.298(3) 174(4)

loop_
_geom_torsion_atom_site_label_1
_geom_torsion_atom_site_label_2
_geom_torsion_atom_site_label_3
_geom_torsion_atom_site_label_4
_geom_torsion
C4 N1 C1 C2 1.1(4)
C4 N1 C1 C20 -174.1(3)
N1 C1 C2 C3 -1.1(4)
C20 C1 C2 C3 173.6(3)
C1 C2 C3 C4 0.7(4)
C2 C3 C4 N1 0.0(4)
C2 C3 C4 C5 -179.9(3)
C1 N1 C4 C3 -0.7(3)
C1 N1 C4 C5 179.2(3)
C3 C4 C5 C6 -110.7(4)
N1 C4 C5 C6 69.5(4)
C3 C4 C5 C21 9.9(5)
N1 C4 C5 C21 -169.9(3)
C3 C4 C5 C22 127.3(4)
N1 C4 C5 C22 -52.6(4)
C9 N2 C6 C7 -0.3(4)
C9 N2 C6 C5 179.2(3)
C4 C5 C6 N2 -72.7(4)
C21 C5 C6 N2 167.0(3)
C22 C5 C6 N2 49.2(4)
C4 C5 C6 C7 106.7(4)
C21 C5 C6 C7 -13.6(5)
C22 C5 C6 C7 -131.4(3)
N2 C6 C7 C8 0.6(4)
C5 C6 C7 C8 -178.9(3)
C6 C7 C8 C9 -0.6(4)
C6 N2 C9 C8 -0.1(4)
C6 N2 C9 C10 176.7(3)
C7 C8 C9 N2 0.4(4)
C7 C8 C9 C10 -175.9(3)
N2 C9 C10 C11 74.6(4)
C8 C9 C10 C11 -109.6(4)
N2 C9 C10 C24 -165.1(3)
C8 C9 C10 C24 10.7(5)
N2 C9 C10 C23 -47.9(4)
C8 C9 C10 C23 128.0(4)
C14 N3 C11 C12 0.7(4)
C14 N3 C11 C10 -176.6(3)
C9 C10 C11 C12 110.2(4)
C24 C10 C11 C12 -9.8(5)
C23 C10 C11 C12 -127.8(4)
C9 C10 C11 N3 -73.1(4)
C24 C10 C11 N3 166.9(3)
C23 C10 C11 N3 48.8(4)
N3 C11 C12 C13 -0.4(4)
C10 C11 C12 C13 176.7(3)
C11 C12 C13 C14 -0.1(4)
C12 C13 C14 N3 0.6(4)
C12 C13 C14 C15 -178.0(3)
C11 N3 C14 C13 -0.8(4)
C11 N3 C14 C15 177.9(3)
C13 C14 C15 C16 -109.5(4)
N3 C14 C15 C16 72.2(4)
C13 C14 C15 C26 10.6(5)
N3 C14 C15 C26 -167.8(3)
C13 C14 C15 C25 128.4(4)
N3 C14 C15 C25 -49.9(4)
C19 N4 C16 C17 0.0(3)
C19 N4 C16 C15 179.6(3)
C14 C15 C16 C17 113.5(4)
C26 C15 C16 C17 -6.4(5)
C25 C15 C16 C17 -124.6(4)
C14 C15 C16 N4 -66.0(4)
C26 C15 C16 N4 174.1(3)
C25 C15 C16 N4 55.9(4)
N4 C16 C17 C18 0.0(3)
C15 C16 C17 C18 -179.5(3)
C16 C17 C18 C19 -0.1(4)
C17 C18 C19 N4 0.1(3)
C17 C18 C19 C20 -174.2(3)
C16 N4 C19 C18 0.0(3)
C16 N4 C19 C20 174.8(3)
C18 C19 C20 C1 -117.3(4)
N4 C19 C20 C1 69.3(4)
C18 C19 C20 C28 2.3(5)
N4 C19 C20 C28 -171.1(3)
C18 C19 C20 C27 120.8(4)
N4 C19 C20 C27 -52.7(4)
C2 C1 C20 C19 114.6(4)
N1 C1 C20 C19 -71.5(4)
C2 C1 C20 C28 -5.2(5)
N1 C1 C20 C28 168.7(3)
C2 C1 C20 C27 -123.4(4)
N1 C1 C20 C27 50.5(4)
C9A P1A C1A C2A -179.1(2)
C13A P1A C1A C2A 58.2(3)
C5A P1A C1A C2A -59.4(3)
P1A C1A C2A C3A -175.8(3)
C1A C2A C3A C4A 176.7(3)
C9A P1A C5A C6A 48.6(3)
C13A P1A C5A C6A 170.3(2)
C1A P1A C5A C6A -71.3(3)
P1A C5A C6A C7A 64.8(4)
C5A C6A C7A C8A 165.8(3)
C13A P1A C9A C10A -48.7(3)
C5A P1A C9A C10A 69.3(3)
C1A P1A C9A C10A -168.7(3)
P1A C9A C10A C11A 171.3(3)
C9A C10A C11A C12A -173.5(4)
C9A P1A C13A C14A -73.0(3)
C5A P1A C13A C14A 168.1(3)
C1A P1A C13A C14A 47.2(3)
P1A C13A C14A C15A 63.0(4)
C13A C14A C15A C16A 170.2(3)

loop_
_cod_related_entry_id
_cod_related_entry_database
_cod_related_entry_code
1 ChemSpider 30660415
